data_4126863
loop_
_publ_author_name
'Ali, Ghazanfar'
'VanNatta, Peter E.'
'Ramirez, David A.'
'Light, Kenneth M.'
'Kieber-Emmons, Matthew T'

_publ_section_title
;
 Thermodynamics of a \m-oxo Dicopper(II) Complex for Hydrogen Atom
 Abstraction.
;
_journal_name_full 'Journal of the American Chemical Society'
_journal_paper_doi 10.1021/jacs.7b10833
_journal_year 2017
_chemical_formula_moiety 'C36 H37 Cu2 N8 O1,3(C F3 S O3),0.5(C4 H10 O), 0.5(C H4 O)'
_chemical_formula_sum 'C41.5 H44 Cu2 F9 N8 O11 S3'
_chemical_formula_weight 1225.10
_chemical_name_systematic
;
 ?
;
_space_group_crystal_system triclinic
_space_group_IT_number 2
_space_group_name_Hall '-P 1'
_space_group_name_H-M_alt 'P -1'
_symmetry_space_group_name_Hall '-P 1'
_symmetry_space_group_name_H-M 'P -1'
_atom_sites_solution_hydrogens mixed
_audit_creation_method SHELXL-2014
_cell_angle_alpha 75.4849(10)
_cell_angle_beta 77.9502(10)
_cell_angle_gamma 72.9084(11)
_cell_formula_units_Z 2
_cell_length_a 10.2039(2)
_cell_length_b 13.4425(3)
_cell_length_c 20.8754(4)
_cell_measurement_reflns_used 11183
_cell_measurement_temperature 150(1)
_cell_measurement_theta_max 27.103
_cell_measurement_theta_min 1.018
_cell_volume 2621.18(9)
_computing_cell_refinement DENZO-SMN
_computing_data_collection 'Nonius COLLECT'
_computing_data_reduction DENZO-SMN
_computing_molecular_graphics 'WinGX, Ortep3'
_computing_structure_refinement 'SHELXL-2014 (Sheldrick, 2014)'
_computing_structure_solution SIR97
_diffrn_ambient_temperature 150(1)
_diffrn_measured_fraction_theta_full 0.999
_diffrn_measured_fraction_theta_max 0.996
_diffrn_measurement_device_type 'Nonius KappaCCD Diffractometer'
_diffrn_measurement_method 'Phi and Omega scan'
_diffrn_radiation_type MoK\a
_diffrn_radiation_wavelength 0.71073
_diffrn_reflns_av_R_equivalents 0.0415
_diffrn_reflns_av_unetI/netI 0.0653
_diffrn_reflns_Laue_measured_fraction_full 0.999
_diffrn_reflns_Laue_measured_fraction_max 0.996
_diffrn_reflns_limit_h_max 12
_diffrn_reflns_limit_h_min -13
_diffrn_reflns_limit_k_max 17
_diffrn_reflns_limit_k_min -17
_diffrn_reflns_limit_l_max 26
_diffrn_reflns_limit_l_min -26
_diffrn_reflns_number 21803
_diffrn_reflns_point_group_measured_fraction_full 0.999
_diffrn_reflns_point_group_measured_fraction_max 0.996
_diffrn_reflns_theta_full 25.242
_diffrn_reflns_theta_max 27.112
_diffrn_reflns_theta_min 2.474
_diffrn_source 'fine-focus sealed tube'
_exptl_absorpt_coefficient_mu 1.025
_exptl_absorpt_correction_T_max 0.951
_exptl_absorpt_correction_T_min 0.798
_exptl_absorpt_correction_type multi-scan
_exptl_absorpt_process_details 'DENZO-SMN (Otwinowski & Minor, 1997)'
_exptl_crystal_colour blue
_exptl_crystal_density_diffrn 1.552
_exptl_crystal_description prism
_exptl_crystal_F_000 1248
_exptl_crystal_size_max 0.230
_exptl_crystal_size_mid 0.150
_exptl_crystal_size_min 0.050
_refine_diff_density_max 1.528
_refine_diff_density_min -0.489
_refine_diff_density_rms 0.109
_refine_ls_extinction_method none
_refine_ls_goodness_of_fit_ref 1.044
_refine_ls_hydrogen_treatment mixed
_refine_ls_matrix_type full
_refine_ls_number_parameters 674
_refine_ls_number_reflns 11527
_refine_ls_number_restraints 6
_refine_ls_restrained_S_all 1.046
_refine_ls_R_factor_all 0.0914
_refine_ls_R_factor_gt 0.0513
_refine_ls_shift/su_max 0.001
_refine_ls_shift/su_mean 0.000
_refine_ls_structure_factor_coef Fsqd
_refine_ls_weighting_details 'w=1/[\s^2^(Fo^2^)+(0.0751P)^2^+3.4340P] where P=(Fo^2^+2Fc^2^)/3'
_refine_ls_weighting_scheme calc
_refine_ls_wR_factor_gt 0.1304
_refine_ls_wR_factor_ref 0.1509
_reflns_Friedel_coverage 0.000
_reflns_number_gt 7962
_reflns_number_total 11527
_reflns_threshold_expression 'I > 2\s(I)'
_cod_data_source_file ja7b10833_si_001.cif
_cod_data_source_block mke001
_cod_depositor_comments
;
The following automatic conversions were performed:

'_exptl_absorpt_correction_type' value 'Multi-scan' changed to
'multi-scan' according to
/home/data/users/saulius/crontab/automatic-downloads/rss-feeds/ACS/lib/dictionaries/cif_core.dic
dictionary named 'cif_core.dic' version 2.4.2 from 2011-04-26.

Automatic conversion script
Id: cif_fix_values 4973 2017-02-22 13:04:09Z antanas 
;
_cod_original_cell_volume 2621.19(10)
_cod_original_formula_sum 'C41.50 H44 Cu2 F9 N8 O11 S3'
_cod_database_code 4126863
_shelx_space_group_comment
;
The symmetry employed for this shelxl refinement is uniquely defined
by the following loop, which should always be used as a source of
symmetry information in preference to the above space-group names.
They are only intended as comments.
;
_shelx_estimated_absorpt_t_min 0.798
_shelx_estimated_absorpt_t_max 0.951
_shelxl_version_number 2014-3

loop_
_space_group_symop_operation_xyz
'x, y, z'
'-x, -y, -z'

loop_
_atom_site_label
_atom_site_type_symbol
_atom_site_fract_x
_atom_site_fract_y
_atom_site_fract_z
_atom_site_U_iso_or_equiv
_atom_site_adp_type
_atom_site_occupancy
_atom_site_site_symmetry_order
_atom_site_calc_flag
_atom_site_refinement_flags_posn
_atom_site_refinement_flags_adp
_atom_site_refinement_flags_occupancy
_atom_site_disorder_assembly
_atom_site_disorder_group
Cu1 Cu 0.39900(4) 0.76718(3) 0.28011(2) 0.01808(12) Uani 1 1 d . . . . .
Cu2 Cu 0.54499(4) 0.69243(3) 0.11850(2) 0.01807(12) Uani 1 1 d . . . . .
S1 S 0.11282(10) 0.54289(8) 0.13037(5) 0.0267(2) Uani 1 1 d . . . . .
S2 S 0.34361(11) 0.31863(9) 0.45265(5) 0.0301(2) Uani 1 1 d . . . . .
S3 S 0.10088(10) 0.04444(8) 0.14913(5) 0.0261(2) Uani 1 1 d . . . . .
F1 F 0.0571(3) 0.3602(2) 0.18741(19) 0.0666(9) Uani 1 1 d . . . . .
F2 F 0.2741(3) 0.3502(2) 0.15709(16) 0.0657(10) Uani 1 1 d . . . . .
F3 F 0.1663(3) 0.4134(3) 0.24389(15) 0.0625(9) Uani 1 1 d . . . . .
F4 F 0.0827(3) 0.3881(3) 0.4363(2) 0.0727(10) Uani 1 1 d . . . . .
F5 F 0.2159(4) 0.4795(3) 0.36851(16) 0.0727(10) Uani 1 1 d . . . . .
F6 F 0.1569(3) 0.4949(2) 0.47099(16) 0.0594(8) Uani 1 1 d . . . . .
F7 F 0.1120(3) 0.0332(3) 0.27567(14) 0.0552(8) Uani 1 1 d . . . . .
F8 F -0.0564(3) -0.0166(3) 0.25935(16) 0.0630(9) Uani 1 1 d . . . . .
F9 F -0.0634(3) 0.1491(2) 0.23815(16) 0.0651(9) Uani 1 1 d . . . . .
O1 O 0.4277(3) 0.7629(2) 0.18695(12) 0.0203(5) Uani 1 1 d D . . . .
H1A H 0.363(3) 0.812(2) 0.174(2) 0.024 Uiso 1 1 d D U . . .
O2 O -0.0188(3) 0.5916(2) 0.16527(14) 0.0359(7) Uani 1 1 d . . . . .
O3 O 0.1044(3) 0.5229(3) 0.06678(14) 0.0363(7) Uani 1 1 d . . . . .
O4 O 0.2271(4) 0.5835(3) 0.13124(17) 0.0493(9) Uani 1 1 d . . . . .
O5 O 0.3671(4) 0.2539(3) 0.40393(16) 0.0445(8) Uani 1 1 d . . . . .
O6 O 0.3002(3) 0.2711(3) 0.52046(15) 0.0434(8) Uani 1 1 d . . . . .
O7 O 0.4463(3) 0.3759(3) 0.44499(17) 0.0463(8) Uani 1 1 d . . . . .
O8 O 0.1737(3) 0.1261(3) 0.12900(16) 0.0425(8) Uani 1 1 d . . . . .
O9 O -0.0149(3) 0.0612(3) 0.11540(16) 0.0431(8) Uani 1 1 d . . . . .
O10 O 0.1887(3) -0.0624(2) 0.15732(15) 0.0429(8) Uani 1 1 d . . . . .
N1 N 0.4311(3) 0.9178(2) 0.27373(16) 0.0220(7) Uani 1 1 d . . . . .
N2 N 0.3626(3) 0.7699(2) 0.37918(15) 0.0205(6) Uani 1 1 d . . . . .
N3 N 0.2014(3) 0.7493(2) 0.30026(15) 0.0207(6) Uani 1 1 d . . . . .
N4 N 0.5722(3) 0.6456(2) 0.31202(15) 0.0205(7) Uani 1 1 d . . . . .
N5 N 0.4237(3) 0.7375(3) 0.04159(15) 0.0225(7) Uani 1 1 d . . . . .
N6 N 0.6827(3) 0.6147(2) 0.05076(15) 0.0188(6) Uani 1 1 d . . . . .
N7 N 0.7011(3) 0.7667(2) 0.10542(15) 0.0204(6) Uani 1 1 d . . . . .
N8 N 0.5637(3) 0.5363(2) 0.17101(15) 0.0211(7) Uani 1 1 d . . . . .
C1 C 0.4291(4) 0.9970(3) 0.2201(2) 0.0269(9) Uani 1 1 d . . . . .
H1 H 0.4295 0.9832 0.1776 0.032 Uiso 1 1 calc R U . . .
C2 C 0.4266(5) 1.0988(3) 0.2246(2) 0.0385(11) Uani 1 1 d . . . . .
H2 H 0.4257 1.1538 0.1858 0.046 Uiso 1 1 calc R U . . .
C3 C 0.4253(5) 1.1189(4) 0.2867(3) 0.0432(12) Uani 1 1 d . . . . .
H3 H 0.4228 1.1881 0.2911 0.052 Uiso 1 1 calc R U . . .
C4 C 0.4275(5) 1.0369(4) 0.3421(2) 0.0388(11) Uani 1 1 d . . . . .
H4 H 0.4266 1.0489 0.3851 0.047 Uiso 1 1 calc R U . . .
C5 C 0.4312(4) 0.9374(3) 0.33389(19) 0.0252(8) Uani 1 1 d . . . . .
C6 C 0.4382(4) 0.8421(3) 0.39100(19) 0.0268(9) Uani 1 1 d . . . . .
H6A H 0.5362 0.8035 0.3944 0.032 Uiso 1 1 calc R U . . .
H6B H 0.3958 0.8658 0.4336 0.032 Uiso 1 1 calc R U . . .
C7 C 0.2105(4) 0.8096(3) 0.39816(19) 0.0242(8) Uani 1 1 d . . . . .
H7A H 0.1838 0.8883 0.3872 0.029 Uiso 1 1 calc R U . . .
H7B H 0.1849 0.7864 0.4469 0.029 Uiso 1 1 calc R U . . .
C8 C 0.1346(4) 0.7669(3) 0.36095(18) 0.0224(8) Uani 1 1 d . . . . .
C9 C 0.0034(4) 0.7524(3) 0.3848(2) 0.0289(9) Uani 1 1 d . . . . .
H9 H -0.0411 0.7646 0.4279 0.035 Uiso 1 1 calc R U . . .
C10 C -0.0623(4) 0.7200(4) 0.3455(2) 0.0339(10) Uani 1 1 d . . . . .
H10 H -0.1524 0.7094 0.3613 0.041 Uiso 1 1 calc R U . . .
C11 C 0.0044(4) 0.7032(3) 0.2827(2) 0.0297(9) Uani 1 1 d . . . . .
H11 H -0.0398 0.6820 0.2545 0.036 Uiso 1 1 calc R U . . .
C12 C 0.1367(4) 0.7178(3) 0.26184(19) 0.0234(8) Uani 1 1 d . . . . .
H12 H 0.1832 0.7051 0.2191 0.028 Uiso 1 1 calc R U . . .
C13 C 0.4140(4) 0.6595(3) 0.41510(19) 0.0253(8) Uani 1 1 d . . . . .
H13A H 0.3468 0.6180 0.4176 0.030 Uiso 1 1 calc R U . . .
H13B H 0.4237 0.6595 0.4613 0.030 Uiso 1 1 calc R U . . .
C14 C 0.5525(4) 0.6091(3) 0.37884(18) 0.0211(8) Uani 1 1 d . . . . .
C15 C 0.6508(4) 0.5309(3) 0.4115(2) 0.0297(9) Uani 1 1 d . . . . .
H15 H 0.6345 0.5084 0.4588 0.036 Uiso 1 1 calc R U . . .
C16 C 0.7739(4) 0.4851(3) 0.3751(2) 0.0330(10) Uani 1 1 d . . . . .
H16 H 0.8422 0.4296 0.3967 0.040 Uiso 1 1 calc R U . . .
C17 C 0.7956(4) 0.5215(3) 0.3066(2) 0.0275(9) Uani 1 1 d . . . . .
H17 H 0.8792 0.4919 0.2803 0.033 Uiso 1 1 calc R U . . .
C18 C 0.6929(4) 0.6020(3) 0.27741(19) 0.0231(8) Uani 1 1 d . . . . .
H18 H 0.7086 0.6278 0.2305 0.028 Uiso 1 1 calc R U . . .
C19 C 0.3119(4) 0.8185(3) 0.0313(2) 0.0277(9) Uani 1 1 d . . . . .
H19 H 0.2712 0.8585 0.0653 0.033 Uiso 1 1 calc R U . . .
C20 C 0.2528(4) 0.8464(3) -0.0267(2) 0.0307(9) Uani 1 1 d . . . . .
H20 H 0.1734 0.9045 -0.0324 0.037 Uiso 1 1 calc R U . . .
C21 C 0.3114(4) 0.7884(3) -0.0760(2) 0.0292(9) Uani 1 1 d . . . . .
H21 H 0.2736 0.8065 -0.1166 0.035 Uiso 1 1 calc R U . . .
C22 C 0.4257(4) 0.7037(3) -0.06594(19) 0.0254(8) Uani 1 1 d . . . . .
H22 H 0.4671 0.6623 -0.0992 0.030 Uiso 1 1 calc R U . . .
C23 C 0.4791(4) 0.6801(3) -0.00631(18) 0.0209(8) Uani 1 1 d . . . . .
C24 C 0.5993(4) 0.5870(3) 0.01076(19) 0.0224(8) Uani 1 1 d . . . . .
H24A H 0.5648 0.5249 0.0366 0.027 Uiso 1 1 calc R U . . .
H24B H 0.6577 0.5679 -0.0308 0.027 Uiso 1 1 calc R U . . .
C25 C 0.7692(4) 0.6858(3) 0.00858(18) 0.0238(8) Uani 1 1 d . . . . .
H25A H 0.7204 0.7334 -0.0285 0.029 Uiso 1 1 calc R U . . .
H25B H 0.8581 0.6429 -0.0110 0.029 Uiso 1 1 calc R U . . .
C26 C 0.7961(4) 0.7508(3) 0.05117(18) 0.0214(8) Uani 1 1 d . . . . .
C27 C 0.9078(4) 0.7956(3) 0.0347(2) 0.0267(9) Uani 1 1 d . . . . .
H27 H 0.9734 0.7845 -0.0041 0.032 Uiso 1 1 calc R U . . .
C28 C 0.9222(4) 0.8567(3) 0.0759(2) 0.0316(9) Uani 1 1 d . . . . .
H28 H 0.9980 0.8882 0.0655 0.038 Uiso 1 1 calc R U . . .
C29 C 0.8249(4) 0.8718(3) 0.1326(2) 0.0294(9) Uani 1 1 d . . . . .
H29 H 0.8335 0.9130 0.1617 0.035 Uiso 1 1 calc R U . . .
C30 C 0.7162(4) 0.8256(3) 0.1453(2) 0.0258(8) Uani 1 1 d . . . . .
H30 H 0.6493 0.8356 0.1838 0.031 Uiso 1 1 calc R U . . .
C31 C 0.7700(4) 0.5176(3) 0.08864(19) 0.0224(8) Uani 1 1 d . . . . .
H31A H 0.8454 0.5362 0.1025 0.027 Uiso 1 1 calc R U . . .
H31B H 0.8126 0.4651 0.0596 0.027 Uiso 1 1 calc R U . . .
C32 C 0.6831(4) 0.4699(3) 0.14947(18) 0.0207(8) Uani 1 1 d . . . . .
C33 C 0.7253(4) 0.3665(3) 0.1827(2) 0.0274(9) Uani 1 1 d . . . . .
H33 H 0.8109 0.3216 0.1672 0.033 Uiso 1 1 calc R U . . .
C34 C 0.6416(5) 0.3289(3) 0.2388(2) 0.0330(10) Uani 1 1 d . . . . .
H34 H 0.6688 0.2574 0.2621 0.040 Uiso 1 1 calc R U . . .
C35 C 0.5174(4) 0.3958(3) 0.2612(2) 0.0308(9) Uani 1 1 d . . . . .
H35 H 0.4586 0.3713 0.3000 0.037 Uiso 1 1 calc R U . . .
C36 C 0.4819(4) 0.4990(3) 0.22556(19) 0.0253(8) Uani 1 1 d . . . . .
H36 H 0.3966 0.5453 0.2401 0.030 Uiso 1 1 calc R U . . .
C37 C 0.1545(5) 0.4102(4) 0.1823(3) 0.0410(11) Uani 1 1 d . . . . .
C38 C 0.1919(5) 0.4259(4) 0.4308(2) 0.0424(11) Uani 1 1 d . . . . .
C39 C 0.0199(4) 0.0539(3) 0.2347(2) 0.0351(10) Uani 1 1 d . . . . .
O11 O 0.7895(9) 0.0640(7) 0.4740(4) 0.069(2) Uiso 0.5 1 d D . P A 1
C40 C 0.8781(16) -0.1072(12) 0.5420(7) 0.087(4) Uiso 0.5 1 d D . P A 1
H40A H 0.8740 -0.1814 0.5505 0.131 Uiso 0.5 1 calc R U P A 1
H40B H 0.9742 -0.1030 0.5264 0.131 Uiso 0.5 1 calc R U P A 1
H40C H 0.8437 -0.0798 0.5833 0.131 Uiso 0.5 1 calc R U P A 1
C41 C 0.7816(19) -0.0358(12) 0.4844(9) 0.113(6) Uiso 0.5 1 d D . P A 1
H41A H 0.8152 -0.0631 0.4424 0.135 Uiso 0.5 1 calc R U P A 1
H41B H 0.6842 -0.0397 0.4995 0.135 Uiso 0.5 1 calc R U P A 1
C42 C 0.7258(18) 0.1207(12) 0.4152(8) 0.099(5) Uiso 0.5 1 d D . P A 1
H42A H 0.6237 0.1326 0.4239 0.119 Uiso 0.5 1 calc R U P A 1
H42B H 0.7646 0.0847 0.3769 0.119 Uiso 0.5 1 calc R U P A 1
C43 C 0.770(2) 0.2231(15) 0.4056(11) 0.135(7) Uiso 0.5 1 d D . P A 1
H43A H 0.7352 0.2735 0.3663 0.202 Uiso 0.5 1 calc R U P A 1
H43B H 0.7327 0.2545 0.4453 0.202 Uiso 0.5 1 calc R U P A 1
H43C H 0.8718 0.2072 0.3989 0.202 Uiso 0.5 1 calc R U P A 1
O12 O 0.4406(11) 0.0869(8) 0.0573(5) 0.089(3) Uiso 0.5 1 d D . P B -1
H12A H 0.3675 0.0811 0.0836 0.133 Uiso 0.5 1 calc R U P B -1
C44 C 0.4796(15) 0.0082(12) 0.0182(6) 0.071(4) Uiso 0.5 1 d D . P B -1
H44A H 0.5778 -0.0017 -0.0006 0.106 Uiso 0.5 1 calc R U P B -1
H44B H 0.4235 0.0307 -0.0182 0.106 Uiso 0.5 1 calc R U P B -1
H44C H 0.4643 -0.0589 0.0462 0.106 Uiso 0.5 1 calc R U P B -1

loop_
_atom_site_aniso_label
_atom_site_aniso_U_11
_atom_site_aniso_U_22
_atom_site_aniso_U_33
_atom_site_aniso_U_23
_atom_site_aniso_U_13
_atom_site_aniso_U_12
Cu1 0.0189(2) 0.0207(2) 0.0152(2) -0.00519(17) -0.00246(17) -0.00448(18)
Cu2 0.0170(2) 0.0211(2) 0.0161(2) -0.00576(18) -0.00179(17) -0.00356(18)
S1 0.0256(5) 0.0297(5) 0.0265(5) -0.0085(4) -0.0059(4) -0.0058(4)
S2 0.0279(5) 0.0407(6) 0.0236(5) -0.0085(4) -0.0034(4) -0.0100(5)
S3 0.0266(5) 0.0252(5) 0.0266(5) -0.0039(4) -0.0093(4) -0.0043(4)
F1 0.0580(19) 0.0423(18) 0.096(3) -0.0067(17) 0.0039(18) -0.0236(16)
F2 0.0456(17) 0.0479(18) 0.066(2) 0.0040(16) 0.0095(15) 0.0190(14)
F3 0.0589(19) 0.074(2) 0.0353(17) 0.0102(15) -0.0123(14) -0.0011(16)
F4 0.0358(16) 0.082(2) 0.111(3) -0.031(2) -0.0313(18) -0.0068(17)
F5 0.092(3) 0.060(2) 0.0439(19) 0.0039(16) -0.0198(18) 0.0093(19)
F6 0.0556(19) 0.0543(19) 0.066(2) -0.0296(16) -0.0074(16) 0.0025(15)
F7 0.0512(17) 0.075(2) 0.0341(15) -0.0194(15) -0.0121(13) 0.0026(16)
F8 0.0561(19) 0.069(2) 0.0540(19) 0.0016(16) 0.0111(15) -0.0264(17)
F9 0.067(2) 0.0434(18) 0.057(2) -0.0113(15) 0.0007(16) 0.0232(15)
O1 0.0180(13) 0.0232(14) 0.0175(13) -0.0042(11) -0.0042(10) -0.0007(11)
O2 0.0364(17) 0.0376(17) 0.0284(16) -0.0167(13) -0.0033(13) 0.0059(14)
O3 0.0304(16) 0.0501(19) 0.0292(16) -0.0190(14) -0.0041(13) -0.0026(14)
O4 0.048(2) 0.058(2) 0.053(2) -0.0006(17) -0.0175(17) -0.0323(18)
O5 0.059(2) 0.0400(19) 0.0372(18) -0.0160(15) -0.0071(16) -0.0090(16)
O6 0.0415(18) 0.056(2) 0.0262(16) 0.0029(15) -0.0035(14) -0.0129(16)
O7 0.0364(17) 0.068(2) 0.046(2) -0.0204(17) 0.0002(15) -0.0277(17)
O8 0.0490(19) 0.047(2) 0.0382(18) -0.0023(15) -0.0075(15) -0.0269(17)
O9 0.0390(18) 0.048(2) 0.0463(19) 0.0024(15) -0.0245(15) -0.0148(16)
O10 0.053(2) 0.0337(17) 0.0330(17) -0.0132(14) -0.0095(15) 0.0104(15)
N1 0.0208(16) 0.0225(16) 0.0237(17) -0.0065(13) -0.0034(13) -0.0053(13)
N2 0.0193(15) 0.0243(17) 0.0200(16) -0.0091(13) -0.0023(12) -0.0053(13)
N3 0.0197(15) 0.0228(16) 0.0190(16) -0.0046(13) -0.0019(12) -0.0048(13)
N4 0.0229(16) 0.0230(16) 0.0184(16) -0.0051(13) -0.0057(13) -0.0073(13)
N5 0.0181(15) 0.0290(18) 0.0196(16) -0.0071(13) -0.0018(12) -0.0035(14)
N6 0.0175(15) 0.0208(16) 0.0187(15) -0.0066(12) -0.0034(12) -0.0031(13)
N7 0.0189(15) 0.0226(16) 0.0197(16) -0.0036(13) -0.0029(12) -0.0060(13)
N8 0.0221(16) 0.0228(16) 0.0210(16) -0.0054(13) -0.0050(13) -0.0077(14)
C1 0.027(2) 0.023(2) 0.030(2) -0.0044(17) -0.0029(17) -0.0066(17)
C2 0.041(3) 0.024(2) 0.049(3) -0.003(2) -0.003(2) -0.011(2)
C3 0.054(3) 0.027(2) 0.057(3) -0.019(2) 0.002(2) -0.020(2)
C4 0.049(3) 0.039(3) 0.039(3) -0.019(2) -0.001(2) -0.021(2)
C5 0.0229(19) 0.030(2) 0.026(2) -0.0105(17) -0.0029(16) -0.0085(17)
C6 0.031(2) 0.034(2) 0.021(2) -0.0115(17) -0.0058(16) -0.0121(18)
C7 0.0193(18) 0.033(2) 0.0198(19) -0.0100(16) 0.0010(15) -0.0052(17)
C8 0.0236(19) 0.0212(19) 0.0212(19) -0.0061(15) -0.0009(15) -0.0039(16)
C9 0.027(2) 0.035(2) 0.023(2) -0.0075(17) 0.0017(16) -0.0082(18)
C10 0.024(2) 0.040(3) 0.038(2) -0.011(2) 0.0021(18) -0.0123(19)
C11 0.027(2) 0.032(2) 0.034(2) -0.0099(18) -0.0054(17) -0.0105(18)
C12 0.0252(19) 0.024(2) 0.024(2) -0.0076(16) -0.0039(16) -0.0081(16)
C13 0.028(2) 0.028(2) 0.0198(19) -0.0006(16) -0.0052(16) -0.0097(17)
C14 0.0238(19) 0.0220(19) 0.0197(19) -0.0025(15) -0.0053(15) -0.0092(16)
C15 0.032(2) 0.031(2) 0.027(2) 0.0005(17) -0.0093(17) -0.0115(19)
C16 0.026(2) 0.029(2) 0.040(3) -0.0014(19) -0.0126(19) -0.0010(18)
C17 0.0206(19) 0.029(2) 0.032(2) -0.0089(17) -0.0036(16) -0.0020(17)
C18 0.0230(19) 0.026(2) 0.0219(19) -0.0065(16) -0.0019(15) -0.0088(16)
C19 0.0206(19) 0.032(2) 0.028(2) -0.0102(17) -0.0049(16) 0.0015(17)
C20 0.022(2) 0.038(2) 0.028(2) -0.0070(18) -0.0097(17) 0.0018(18)
C21 0.028(2) 0.034(2) 0.026(2) -0.0040(18) -0.0113(17) -0.0052(18)
C22 0.028(2) 0.031(2) 0.0191(19) -0.0080(16) -0.0043(16) -0.0074(17)
C23 0.0188(17) 0.027(2) 0.0192(19) -0.0062(15) -0.0021(14) -0.0078(16)
C24 0.0226(19) 0.026(2) 0.0212(19) -0.0102(16) -0.0046(15) -0.0051(16)
C25 0.0208(19) 0.030(2) 0.0185(19) -0.0051(16) 0.0003(15) -0.0059(16)
C26 0.0201(18) 0.0185(18) 0.0213(19) -0.0009(15) -0.0026(15) -0.0015(15)
C27 0.0206(19) 0.027(2) 0.027(2) -0.0006(17) 0.0016(16) -0.0056(16)
C28 0.027(2) 0.030(2) 0.040(2) -0.0083(19) -0.0003(18) -0.0132(18)
C29 0.032(2) 0.026(2) 0.035(2) -0.0104(18) -0.0070(18) -0.0099(18)
C30 0.026(2) 0.025(2) 0.027(2) -0.0081(17) -0.0013(16) -0.0061(17)
C31 0.0174(18) 0.025(2) 0.0230(19) -0.0051(16) -0.0047(15) -0.0017(15)
C32 0.0197(18) 0.0239(19) 0.0218(19) -0.0086(16) -0.0052(15) -0.0054(16)
C33 0.027(2) 0.025(2) 0.029(2) -0.0075(17) -0.0059(17) -0.0011(17)
C34 0.042(2) 0.021(2) 0.032(2) 0.0010(17) -0.0068(19) -0.0076(19)
C35 0.036(2) 0.029(2) 0.027(2) -0.0019(18) -0.0003(18) -0.0129(19)
C36 0.026(2) 0.027(2) 0.024(2) -0.0071(16) -0.0009(16) -0.0092(17)
C37 0.029(2) 0.036(3) 0.048(3) -0.006(2) 0.001(2) 0.001(2)
C38 0.041(3) 0.051(3) 0.040(3) -0.016(2) -0.011(2) -0.008(2)
C39 0.030(2) 0.028(2) 0.037(2) -0.0043(19) -0.0031(19) 0.0041(18)

loop_
_atom_type_symbol
_atom_type_description
_atom_type_scat_dispersion_real
_atom_type_scat_dispersion_imag
_atom_type_scat_source
C C 0.0033 0.0016 'International Tables Vol C Tables 4.2.6.8 and 6.1.1.4'
H H 0.0000 0.0000 'International Tables Vol C Tables 4.2.6.8 and 6.1.1.4'
N N 0.0061 0.0033 'International Tables Vol C Tables 4.2.6.8 and 6.1.1.4'
O O 0.0106 0.0060 'International Tables Vol C Tables 4.2.6.8 and 6.1.1.4'
F F 0.0171 0.0103 'International Tables Vol C Tables 4.2.6.8 and 6.1.1.4'
S S 0.1246 0.1234 'International Tables Vol C Tables 4.2.6.8 and 6.1.1.4'
Cu Cu 0.3201 1.2651 'International Tables Vol C Tables 4.2.6.8 and 6.1.1.4'

loop_
_geom_angle_atom_site_label_1
_geom_angle_atom_site_label_2
_geom_angle_atom_site_label_3
_geom_angle
O1 Cu1 N2 178.01(11)
O1 Cu1 N3 96.22(11)
N2 Cu1 N3 81.83(12)
O1 Cu1 N1 100.24(11)
N2 Cu1 N1 81.15(12)
N3 Cu1 N1 119.41(12)
O1 Cu1 N4 100.55(11)
N2 Cu1 N4 80.24(12)
N3 Cu1 N4 123.39(12)
N1 Cu1 N4 110.08(12)
O1 Cu2 N6 175.06(11)
O1 Cu2 N7 96.17(11)
N6 Cu2 N7 80.76(12)
O1 Cu2 N8 98.15(11)
N6 Cu2 N8 80.35(12)
N7 Cu2 N8 121.63(12)
O1 Cu2 N5 103.40(11)
N6 Cu2 N5 81.47(12)
N7 Cu2 N5 116.43(12)
N8 Cu2 N5 114.48(12)
O4 S1 O2 116.2(2)
O4 S1 O3 115.3(2)
O2 S1 O3 114.03(18)
O4 S1 C37 103.2(2)
O2 S1 C37 102.1(2)
O3 S1 C37 103.2(2)
O6 S2 O7 114.6(2)
O6 S2 O5 116.0(2)
O7 S2 O5 114.7(2)
O6 S2 C38 103.4(2)
O7 S2 C38 101.9(2)
O5 S2 C38 103.8(2)
O8 S3 O9 115.7(2)
O8 S3 O10 114.6(2)
O9 S3 O10 114.4(2)
O8 S3 C39 104.1(2)
O9 S3 C39 103.1(2)
O10 S3 C39 102.48(19)
Cu2 O1 Cu1 144.50(14)
Cu2 O1 H1A 114(3)
Cu1 O1 H1A 101(3)
C1 N1 C5 118.9(3)
C1 N1 Cu1 127.3(3)
C5 N1 Cu1 112.9(2)
C13 N2 C7 111.2(3)
C13 N2 C6 111.2(3)
C7 N2 C6 110.8(3)
C13 N2 Cu1 106.9(2)
C7 N2 Cu1 107.7(2)
C6 N2 Cu1 108.8(2)
C12 N3 C8 118.6(3)
C12 N3 Cu1 127.5(3)
C8 N3 Cu1 113.8(2)
C18 N4 C14 117.6(3)
C18 N4 Cu1 130.9(3)
C14 N4 Cu1 111.6(2)
C19 N5 C23 118.2(3)
C19 N5 Cu2 129.6(3)
C23 N5 Cu2 111.8(2)
C24 N6 C31 111.3(3)
C24 N6 C25 111.9(3)
C31 N6 C25 110.8(3)
C24 N6 Cu2 106.2(2)
C31 N6 Cu2 107.5(2)
C25 N6 Cu2 108.9(2)
C30 N7 C26 119.4(3)
C30 N7 Cu2 126.7(3)
C26 N7 Cu2 114.0(2)
C36 N8 C32 118.8(3)
C36 N8 Cu2 128.6(3)
C32 N8 Cu2 112.2(2)
N1 C1 C2 121.9(4)
N1 C1 H1 119.0
C2 C1 H1 119.0
C3 C2 C1 119.0(4)
C3 C2 H2 120.5
C1 C2 H2 120.5
C4 C3 C2 119.0(4)
C4 C3 H3 120.5
C2 C3 H3 120.5
C5 C4 C3 119.0(4)
C5 C4 H4 120.5
C3 C4 H4 120.5
N1 C5 C4 122.1(4)
N1 C5 C6 115.0(3)
C4 C5 C6 122.9(4)
N2 C6 C5 109.6(3)
N2 C6 H6A 109.8
C5 C6 H6A 109.8
N2 C6 H6B 109.8
C5 C6 H6B 109.8
H6A C6 H6B 108.2
N2 C7 C8 109.7(3)
N2 C7 H7A 109.7
C8 C7 H7A 109.7
N2 C7 H7B 109.7
C8 C7 H7B 109.7
H7A C7 H7B 108.2
N3 C8 C9 121.9(3)
N3 C8 C7 114.8(3)
C9 C8 C7 123.1(3)
C10 C9 C8 119.4(4)
C10 C9 H9 120.3
C8 C9 H9 120.3
C9 C10 C11 119.3(4)
C9 C10 H10 120.4
C11 C10 H10 120.4
C12 C11 C10 118.8(4)
C12 C11 H11 120.6
C10 C11 H11 120.6
N3 C12 C11 122.1(4)
N3 C12 H12 119.0
C11 C12 H12 119.0
N2 C13 C14 109.6(3)
N2 C13 H13A 109.7
C14 C13 H13A 109.7
N2 C13 H13B 109.7
C14 C13 H13B 109.7
H13A C13 H13B 108.2
N4 C14 C15 122.5(4)
N4 C14 C13 115.3(3)
C15 C14 C13 122.2(3)
C14 C15 C16 119.4(4)
C14 C15 H15 120.3
C16 C15 H15 120.3
C17 C16 C15 118.8(4)
C17 C16 H16 120.6
C15 C16 H16 120.6
C16 C17 C18 118.4(4)
C16 C17 H17 120.8
C18 C17 H17 120.8
N4 C18 C17 123.3(4)
N4 C18 H18 118.4
C17 C18 H18 118.4
N5 C19 C20 122.8(4)
N5 C19 H19 118.6
C20 C19 H19 118.6
C21 C20 C19 118.7(4)
C21 C20 H20 120.7
C19 C20 H20 120.7
C20 C21 C22 119.3(4)
C20 C21 H21 120.3
C22 C21 H21 120.3
C21 C22 C23 118.8(4)
C21 C22 H22 120.6
C23 C22 H22 120.6
N5 C23 C22 122.2(4)
N5 C23 C24 114.8(3)
C22 C23 C24 123.0(3)
N6 C24 C23 109.6(3)
N6 C24 H24A 109.8
C23 C24 H24A 109.8
N6 C24 H24B 109.8
C23 C24 H24B 109.8
H24A C24 H24B 108.2
N6 C25 C26 109.1(3)
N6 C25 H25A 109.9
C26 C25 H25A 109.9
N6 C25 H25B 109.9
C26 C25 H25B 109.9
H25A C25 H25B 108.3
N7 C26 C27 121.5(4)
N7 C26 C25 115.7(3)
C27 C26 C25 122.7(3)
C28 C27 C26 118.7(4)
C28 C27 H27 120.6
C26 C27 H27 120.6
C27 C28 C29 119.7(4)
C27 C28 H28 120.2
C29 C28 H28 120.2
C30 C29 C28 118.2(4)
C30 C29 H29 120.9
C28 C29 H29 120.9
N7 C30 C29 122.5(4)
N7 C30 H30 118.8
C29 C30 H30 118.8
N6 C31 C32 110.1(3)
N6 C31 H31A 109.6
C32 C31 H31A 109.6
N6 C31 H31B 109.6
C32 C31 H31B 109.6
H31A C31 H31B 108.1
N8 C32 C33 121.9(3)
N8 C32 C31 115.7(3)
C33 C32 C31 122.3(3)
C32 C33 C34 119.1(4)
C32 C33 H33 120.5
C34 C33 H33 120.5
C33 C34 C35 119.8(4)
C33 C34 H34 120.1
C35 C34 H34 120.1
C36 C35 C34 118.0(4)
C36 C35 H35 121.0
C34 C35 H35 121.0
N8 C36 C35 122.4(4)
N8 C36 H36 118.8
C35 C36 H36 118.8
F1 C37 F3 107.4(4)
F1 C37 F2 107.4(4)
F3 C37 F2 107.3(4)
F1 C37 S1 111.4(3)
F3 C37 S1 111.5(3)
F2 C37 S1 111.5(3)
F6 C38 F4 106.9(4)
F6 C38 F5 107.5(4)
F4 C38 F5 108.7(4)
F6 C38 S2 111.6(3)
F4 C38 S2 110.9(4)
F5 C38 S2 111.0(3)
F9 C39 F7 107.9(4)
F9 C39 F8 107.2(4)
F7 C39 F8 106.5(4)
F9 C39 S3 111.9(3)
F7 C39 S3 112.5(3)
F8 C39 S3 110.6(3)
C41 O11 C42 106.7(11)
C41 C40 H40A 109.5
C41 C40 H40B 109.5
H40A C40 H40B 109.5
C41 C40 H40C 109.5
H40A C40 H40C 109.5
H40B C40 H40C 109.5
O11 C41 C40 107.9(13)
O11 C41 H41A 110.1
C40 C41 H41A 110.1
O11 C41 H41B 110.1
C40 C41 H41B 110.1
H41A C41 H41B 108.4
O11 C42 C43 97.5(13)
O11 C42 H42A 112.3
C43 C42 H42A 112.3
O11 C42 H42B 112.3
C43 C42 H42B 112.3
H42A C42 H42B 109.9
C42 C43 H43A 109.5
C42 C43 H43B 109.5
H43A C43 H43B 109.5
C42 C43 H43C 109.5
H43A C43 H43C 109.5
H43B C43 H43C 109.5
C44 O12 H12A 109.5
O12 C44 H44A 109.5
O12 C44 H44B 109.5
H44A C44 H44B 109.5
O12 C44 H44C 109.5
H44A C44 H44C 109.5
H44B C44 H44C 109.5

loop_
_geom_bond_atom_site_label_1
_geom_bond_atom_site_label_2
_geom_bond_distance
Cu1 O1 1.918(2)
Cu1 N2 2.031(3)
Cu1 N3 2.045(3)
Cu1 N1 2.111(3)
Cu1 N4 2.118(3)
Cu2 O1 1.915(3)
Cu2 N6 2.028(3)
Cu2 N7 2.056(3)
Cu2 N8 2.083(3)
Cu2 N5 2.092(3)
S1 O4 1.430(3)
S1 O2 1.441(3)
S1 O3 1.443(3)
S1 C37 1.821(5)
S2 O6 1.435(3)
S2 O7 1.435(3)
S2 O5 1.438(3)
S2 C38 1.827(5)
S3 O8 1.432(3)
S3 O9 1.433(3)
S3 O10 1.442(3)
S3 C39 1.823(5)
F1 C37 1.328(5)
F2 C37 1.336(5)
F3 C37 1.329(6)
F4 C38 1.328(5)
F5 C38 1.331(6)
F6 C38 1.327(5)
F7 C39 1.325(5)
F8 C39 1.339(5)
F9 C39 1.322(5)
O1 H1A 0.820(19)
N1 C1 1.338(5)
N1 C5 1.347(5)
N2 C13 1.480(5)
N2 C7 1.488(5)
N2 C6 1.496(5)
N3 C12 1.347(5)
N3 C8 1.350(5)
N4 C18 1.341(5)
N4 C14 1.351(5)
N5 C19 1.337(5)
N5 C23 1.345(5)
N6 C24 1.482(4)
N6 C31 1.488(5)
N6 C25 1.490(5)
N7 C30 1.341(5)
N7 C26 1.345(5)
N8 C36 1.344(5)
N8 C32 1.349(5)
C1 C2 1.387(6)
C1 H1 0.9500
C2 C3 1.384(7)
C2 H2 0.9500
C3 C4 1.382(7)
C3 H3 0.9500
C4 C5 1.380(6)
C4 H4 0.9500
C5 C6 1.511(6)
C6 H6A 0.9900
C6 H6B 0.9900
C7 C8 1.506(5)
C7 H7A 0.9900
C7 H7B 0.9900
C8 C9 1.380(5)
C9 C10 1.374(6)
C9 H9 0.9500
C10 C11 1.386(6)
C10 H10 0.9500
C11 C12 1.384(5)
C11 H11 0.9500
C12 H12 0.9500
C13 C14 1.509(5)
C13 H13A 0.9900
C13 H13B 0.9900
C14 C15 1.372(5)
C15 C16 1.385(6)
C15 H15 0.9500
C16 C17 1.383(6)
C16 H16 0.9500
C17 C18 1.383(5)
C17 H17 0.9500
C18 H18 0.9500
C19 C20 1.384(6)
C19 H19 0.9500
C20 C21 1.378(6)
C20 H20 0.9500
C21 C22 1.379(6)
C21 H21 0.9500
C22 C23 1.390(5)
C22 H22 0.9500
C23 C24 1.501(5)
C24 H24A 0.9900
C24 H24B 0.9900
C25 C26 1.504(5)
C25 H25A 0.9900
C25 H25B 0.9900
C26 C27 1.384(5)
C27 C28 1.383(6)
C27 H27 0.9500
C28 C29 1.393(6)
C28 H28 0.9500
C29 C30 1.373(5)
C29 H29 0.9500
C30 H30 0.9500
C31 C32 1.505(5)
C31 H31A 0.9900
C31 H31B 0.9900
C32 C33 1.374(5)
C33 C34 1.376(6)
C33 H33 0.9500
C34 C35 1.388(6)
C34 H34 0.9500
C35 C36 1.383(6)
C35 H35 0.9500
C36 H36 0.9500
O11 C41 1.329(14)
O11 C42 1.443(14)
C40 C41 1.642(15)
C40 H40A 0.9800
C40 H40B 0.9800
C40 H40C 0.9800
C41 H41A 0.9900
C41 H41B 0.9900
C42 C43 1.529(16)
C42 H42A 0.9900
C42 H42B 0.9900
C43 H43A 0.9800
C43 H43B 0.9800
C43 H43C 0.9800
O12 C44 1.413(12)
O12 H12A 0.8400
C44 H44A 0.9800
C44 H44B 0.9800
C44 H44C 0.9800

loop_
_geom_torsion_atom_site_label_1
_geom_torsion_atom_site_label_2
_geom_torsion_atom_site_label_3
_geom_torsion_atom_site_label_4
_geom_torsion
C5 N1 C1 C2 -0.3(6)
Cu1 N1 C1 C2 168.1(3)
N1 C1 C2 C3 -0.3(7)
C1 C2 C3 C4 0.4(7)
C2 C3 C4 C5 0.1(7)
C1 N1 C5 C4 0.9(6)
Cu1 N1 C5 C4 -169.1(3)
C1 N1 C5 C6 -178.1(3)
Cu1 N1 C5 C6 11.9(4)
C3 C4 C5 N1 -0.8(7)
C3 C4 C5 C6 178.1(4)
C13 N2 C6 C5 155.7(3)
C7 N2 C6 C5 -80.1(4)
Cu1 N2 C6 C5 38.2(4)
N1 C5 C6 N2 -33.4(5)
C4 C5 C6 N2 147.6(4)
C13 N2 C7 C8 -79.4(4)
C6 N2 C7 C8 156.4(3)
Cu1 N2 C7 C8 37.4(3)
C12 N3 C8 C9 0.8(6)
Cu1 N3 C8 C9 -176.1(3)
C12 N3 C8 C7 -175.7(3)
Cu1 N3 C8 C7 7.4(4)
N2 C7 C8 N3 -30.2(5)
N2 C7 C8 C9 153.3(4)
N3 C8 C9 C10 -0.7(6)
C7 C8 C9 C10 175.5(4)
C8 C9 C10 C11 -0.3(7)
C9 C10 C11 C12 1.1(6)
C8 N3 C12 C11 0.0(6)
Cu1 N3 C12 C11 176.5(3)
C10 C11 C12 N3 -1.0(6)
C7 N2 C13 C14 160.5(3)
C6 N2 C13 C14 -75.5(4)
Cu1 N2 C13 C14 43.1(3)
C18 N4 C14 C15 0.4(5)
Cu1 N4 C14 C15 -179.3(3)
C18 N4 C14 C13 -178.9(3)
Cu1 N4 C14 C13 1.4(4)
N2 C13 C14 N4 -29.7(4)
N2 C13 C14 C15 151.0(3)
N4 C14 C15 C16 -1.7(6)
C13 C14 C15 C16 177.6(4)
C14 C15 C16 C17 1.6(6)
C15 C16 C17 C18 -0.3(6)
C14 N4 C18 C17 1.0(5)
Cu1 N4 C18 C17 -179.4(3)
C16 C17 C18 N4 -1.0(6)
C23 N5 C19 C20 -1.2(6)
Cu2 N5 C19 C20 171.4(3)
N5 C19 C20 C21 0.1(6)
C19 C20 C21 C22 0.8(6)
C20 C21 C22 C23 -0.6(6)
C19 N5 C23 C22 1.3(5)
Cu2 N5 C23 C22 -172.5(3)
C19 N5 C23 C24 -176.7(3)
Cu2 N5 C23 C24 9.5(4)
C21 C22 C23 N5 -0.5(6)
C21 C22 C23 C24 177.4(3)
C31 N6 C24 C23 159.9(3)
C25 N6 C24 C23 -75.6(4)
Cu2 N6 C24 C23 43.1(3)
N5 C23 C24 N6 -35.7(4)
C22 C23 C24 N6 146.4(3)
C24 N6 C25 C26 153.5(3)
C31 N6 C25 C26 -81.7(4)
Cu2 N6 C25 C26 36.4(3)
C30 N7 C26 C27 -1.3(5)
Cu2 N7 C26 C27 179.7(3)
C30 N7 C26 C25 -178.8(3)
Cu2 N7 C26 C25 2.2(4)
N6 C25 C26 N7 -25.7(4)
N6 C25 C26 C27 156.9(3)
N7 C26 C27 C28 0.9(6)
C25 C26 C27 C28 178.2(4)
C26 C27 C28 C29 0.1(6)
C27 C28 C29 C30 -0.6(6)
C26 N7 C30 C29 0.8(6)
Cu2 N7 C30 C29 179.7(3)
C28 C29 C30 N7 0.2(6)
C24 N6 C31 C32 -77.8(4)
C25 N6 C31 C32 157.1(3)
Cu2 N6 C31 C32 38.1(3)
C36 N8 C32 C33 -1.9(5)
Cu2 N8 C32 C33 171.2(3)
C36 N8 C32 C31 -179.3(3)
Cu2 N8 C32 C31 -6.2(4)
N6 C31 C32 N8 -21.3(4)
N6 C31 C32 C33 161.3(3)
N8 C32 C33 C34 1.4(6)
C31 C32 C33 C34 178.7(4)
C32 C33 C34 C35 -0.6(6)
C33 C34 C35 C36 0.3(6)
C32 N8 C36 C35 1.5(5)
Cu2 N8 C36 C35 -170.3(3)
C34 C35 C36 N8 -0.8(6)
O4 S1 C37 F1 179.6(3)
O2 S1 C37 F1 58.6(4)
O3 S1 C37 F1 -59.9(4)
O4 S1 C37 F3 59.6(4)
O2 S1 C37 F3 -61.4(4)
O3 S1 C37 F3 -180.0(3)
O4 S1 C37 F2 -60.4(4)
O2 S1 C37 F2 178.6(3)
O3 S1 C37 F2 60.1(4)
O6 S2 C38 F6 59.5(4)
O7 S2 C38 F6 -59.6(4)
O5 S2 C38 F6 -179.0(3)
O6 S2 C38 F4 -59.6(4)
O7 S2 C38 F4 -178.8(3)
O5 S2 C38 F4 61.9(4)
O6 S2 C38 F5 179.4(3)
O7 S2 C38 F5 60.3(4)
O5 S2 C38 F5 -59.1(4)
O8 S3 C39 F9 58.5(4)
O9 S3 C39 F9 -62.7(4)
O10 S3 C39 F9 178.2(3)
O8 S3 C39 F7 -63.1(4)
O9 S3 C39 F7 175.7(3)
O10 S3 C39 F7 56.6(4)
O8 S3 C39 F8 177.9(3)
O9 S3 C39 F8 56.8(3)
O10 S3 C39 F8 -62.3(3)
C42 O11 C41 C40 169.6(13)
C41 O11 C42 C43 -169.9(15)
